data_4338879
loop_
_publ_author_name
'Liang, Lan-Chang'
'Chang, Yu-Ning'
'Chen, Han-Sheng'
'Lee, Hon Man'

_publ_section_title
;
 Biphenolate phosphine complexes of tin(IV).
;
_journal_issue 18
_journal_name_full 'Inorganic chemistry'
_journal_page_first 7587
_journal_page_last 7593
_journal_paper_doi 10.1021/ic701006r
_journal_volume 46
_journal_year 2007
_chemical_formula_moiety 'C42 H62 O2 P Sn'
_chemical_formula_sum 'C42 H62 O2 P Sn'
_chemical_formula_weight 748.58
_space_group_IT_number 14
_symmetry_cell_setting monoclinic
_symmetry_Int_Tables_number 14
_symmetry_space_group_name_Hall '-P 2yn'
_symmetry_space_group_name_H-M 'P 1 21/n 1'
_atom_sites_solution_hydrogens geom
_atom_sites_solution_primary direct
_atom_sites_solution_secondary difmap
_audit_creation_method SHELXL-97
_cell_angle_alpha 90.00
_cell_angle_beta 94.957(4)
_cell_angle_gamma 90.00
_cell_formula_units_Z 4
_cell_length_a 10.9360(7)
_cell_length_b 19.4210(13)
_cell_length_c 19.1740(14)
_cell_measurement_temperature 200(2)
_cell_volume 4057.1(5)
_computing_cell_refinement 'SAINT v6.280a (Bruker, 2004)'
_computing_data_collection 'APEX2 v1.0-22 (Bruker, 2004)'
_computing_data_reduction 'SAINT v6.280a (Bruker, 2004)'
_computing_molecular_graphics 'SHELXTL 5.1'
_computing_publication_material 'SHELXTL 5.1'
_computing_structure_refinement 'SHELXTL 5.1'
_computing_structure_solution 'SHELXTL 5.1 (Sheldrick, 1998)'
_diffrn_ambient_temperature 200(2)
_diffrn_measured_fraction_theta_full 0.996
_diffrn_measured_fraction_theta_max 0.996
_diffrn_measurement_device_type 'Bruker SMART APEX II'
_diffrn_measurement_method \w
_diffrn_radiation_monochromator graphite
_diffrn_radiation_probe x-ray
_diffrn_radiation_type MoK\a
_diffrn_radiation_wavelength 0.71073
_diffrn_reflns_av_R_equivalents 0.1217
_diffrn_reflns_av_sigmaI/netI 0.1102
_diffrn_reflns_limit_h_max 12
_diffrn_reflns_limit_h_min -13
_diffrn_reflns_limit_k_max 23
_diffrn_reflns_limit_k_min -22
_diffrn_reflns_limit_l_max 18
_diffrn_reflns_limit_l_min -22
_diffrn_reflns_number 28062
_diffrn_reflns_theta_full 25.01
_diffrn_reflns_theta_max 25.01
_diffrn_reflns_theta_min 2.10
_diffrn_source 'fine-focus sealed tube'
_diffrn_standards_decay_% 0
_diffrn_standards_interval_count 0
_diffrn_standards_interval_time 0
_diffrn_standards_number 0
_exptl_absorpt_coefficient_mu 0.701
_exptl_absorpt_correction_T_max 0.8726
_exptl_absorpt_correction_T_min 0.8443
_exptl_absorpt_correction_type multi-scan
_exptl_absorpt_process_details 'SADABS 2.10 (Sheldrick, 2003)'
_exptl_crystal_density_diffrn 1.226
_exptl_crystal_density_method 'not measured'
_exptl_crystal_F_000 1580
_exptl_crystal_size_max 0.25
_exptl_crystal_size_mid 0.20
_exptl_crystal_size_min 0.20
_refine_diff_density_max 1.145
_refine_diff_density_min -0.618
_refine_diff_density_rms 0.139
_refine_ls_extinction_method none
_refine_ls_goodness_of_fit_ref 1.033
_refine_ls_hydrogen_treatment constr
_refine_ls_matrix_type full
_refine_ls_number_parameters 471
_refine_ls_number_reflns 7124
_refine_ls_number_restraints 96
_refine_ls_restrained_S_all 1.028
_refine_ls_R_factor_all 0.1321
_refine_ls_R_factor_gt 0.0765
_refine_ls_shift/su_max 0.001
_refine_ls_shift/su_mean 0.000
_refine_ls_structure_factor_coef Fsqd
_refine_ls_weighting_details 'calc w=1/[\s^2^(Fo^2^)+(0.0846P)^2^+9.2573P] where P=(Fo^2^+2Fc^2^)/3'
_refine_ls_weighting_scheme calc
_refine_ls_wR_factor_gt 0.1725
_refine_ls_wR_factor_ref 0.2007
_reflns_number_gt 4423
_reflns_number_total 7124
_reflns_threshold_expression I>2\s
_cod_data_source_file ic701006r-file005.cif
_cod_data_source_block 5798
_cod_original_sg_symbol_H-M 'P 21/n'
_cod_database_code 4338879

loop_
_symmetry_equiv_pos_as_xyz
'x, y, z'
'-x+1/2, y+1/2, -z+1/2'
'-x, -y, -z'
'x-1/2, -y-1/2, z-1/2'

loop_
_atom_site_label
_atom_site_type_symbol
_atom_site_fract_x
_atom_site_fract_y
_atom_site_fract_z
_atom_site_U_iso_or_equiv
_atom_site_adp_type
_atom_site_occupancy
_atom_site_symmetry_multiplicity
_atom_site_calc_flag
_atom_site_refinement_flags
_atom_site_disorder_assembly
_atom_site_disorder_group
Sn1 Sn 0.41377(5) 0.20794(2) 0.58738(3) 0.0457(2) Uani 1 1 d . C .
P1 P 0.40909(19) 0.33539(10) 0.59455(10) 0.0433(5) Uani 1 1 d . . .
O1 O 0.5799(5) 0.2338(2) 0.6531(3) 0.0505(13) Uani 1 1 d . . .
O2 O 0.2350(5) 0.2367(3) 0.5362(3) 0.0515(13) Uani 1 1 d . . .
C1 C 0.5829(7) 0.2903(4) 0.6922(4) 0.0440(17) Uani 1 1 d . . .
C2 C 0.6652(7) 0.2967(4) 0.7532(4) 0.0459(18) Uani 1 1 d . . .
C3 C 0.7578(7) 0.2386(4) 0.7744(4) 0.0471(19) Uani 1 1 d . . .
C4 C 0.6871(8) 0.1725(4) 0.7894(4) 0.057(2) Uani 1 1 d . . .
H4A H 0.6352 0.1809 0.8277 0.086 Uiso 1 1 calc R . .
H4B H 0.7455 0.1355 0.8028 0.086 Uiso 1 1 calc R . .
H4C H 0.6356 0.1588 0.7473 0.086 Uiso 1 1 calc R . .
C5 C 0.8388(8) 0.2249(4) 0.7153(4) 0.058(2) Uani 1 1 d . . .
H5A H 0.8847 0.2667 0.7058 0.087 Uiso 1 1 calc R . .
H5B H 0.7875 0.2114 0.6731 0.087 Uiso 1 1 calc R . .
H5C H 0.8965 0.1876 0.7290 0.087 Uiso 1 1 calc R . .
C6 C 0.8393(8) 0.2558(4) 0.8403(4) 0.056(2) Uani 1 1 d . . .
H6A H 0.7881 0.2643 0.8789 0.084 Uiso 1 1 calc R . .
H6B H 0.8877 0.2971 0.8322 0.084 Uiso 1 1 calc R . .
H6C H 0.8946 0.2171 0.8523 0.084 Uiso 1 1 calc R . .
C7 C 0.6595(7) 0.3557(4) 0.7936(4) 0.0460(19) Uani 1 1 d . . .
H7A H 0.7128 0.3586 0.8353 0.055 Uiso 1 1 calc R . .
C8 C 0.5794(7) 0.4118(4) 0.7769(4) 0.0480(19) Uani 1 1 d . . .
C9 C 0.5790(9) 0.4737(4) 0.8265(4) 0.054(2) Uani 1 1 d . . .
C10 C 0.7050(11) 0.5092(5) 0.8300(5) 0.092(4) Uani 1 1 d . . .
H10A H 0.7688 0.4766 0.8476 0.137 Uiso 1 1 calc R . .
H10B H 0.7051 0.5489 0.8616 0.137 Uiso 1 1 calc R . .
H10C H 0.7215 0.5249 0.7832 0.137 Uiso 1 1 calc R . .
C11 C 0.5529(12) 0.4513(5) 0.8991(5) 0.089(4) Uani 1 1 d . . .
H11A H 0.6143 0.4173 0.9168 0.134 Uiso 1 1 calc R . .
H11B H 0.4709 0.4306 0.8975 0.134 Uiso 1 1 calc R . .
H11C H 0.5565 0.4913 0.9304 0.134 Uiso 1 1 calc R . .
C12 C 0.4858(11) 0.5285(5) 0.7994(5) 0.087(3) Uani 1 1 d . . .
H12A H 0.4030 0.5088 0.7963 0.130 Uiso 1 1 calc R . .
H12B H 0.5049 0.5440 0.7529 0.130 Uiso 1 1 calc R . .
H12C H 0.4899 0.5677 0.8316 0.130 Uiso 1 1 calc R . .
C13 C 0.5038(7) 0.4063(3) 0.7165(4) 0.0465(19) Uani 1 1 d . . .
H13A H 0.4500 0.4433 0.7030 0.056 Uiso 1 1 calc R . .
C14 C 0.5038(7) 0.3476(4) 0.6742(4) 0.0428(17) Uani 1 1 d . . .
C15 C 0.4722(7) 0.3812(3) 0.5228(4) 0.0421(17) Uani 1 1 d . . .
C16 C 0.5949(8) 0.3881(5) 0.5229(5) 0.073(3) Uani 1 1 d . . .
H16A H 0.6470 0.3720 0.5617 0.087 Uiso 1 1 calc R . .
C17 C 0.6449(9) 0.4182(5) 0.4670(5) 0.080(3) Uani 1 1 d . . .
H17A H 0.7313 0.4238 0.4678 0.096 Uiso 1 1 calc R . .
C18 C 0.5721(9) 0.4398(4) 0.4110(4) 0.061(2) Uani 1 1 d . . .
H18A H 0.6072 0.4597 0.3721 0.073 Uiso 1 1 calc R . .
C19 C 0.4469(10) 0.4330(5) 0.4103(5) 0.078(3) Uani 1 1 d . . .
H19A H 0.3949 0.4482 0.3710 0.094 Uiso 1 1 calc R . .
C20 C 0.3971(8) 0.4039(5) 0.4677(5) 0.069(2) Uani 1 1 d . . .
H20A H 0.3107 0.3998 0.4682 0.082 Uiso 1 1 calc R . .
C21 C 0.2483(7) 0.3473(3) 0.5921(4) 0.0426(18) Uani 1 1 d . A .
C22 C 0.1794(7) 0.2917(4) 0.5594(4) 0.0458(18) Uani 1 1 d . . .
C23 C 0.0502(7) 0.2985(4) 0.5520(4) 0.0430(17) Uani 1 1 d . . .
C24 C -0.0311(7) 0.2434(4) 0.5114(4) 0.0463(18) Uani 1 1 d . . .
C25 C -0.0115(8) 0.1714(4) 0.5481(4) 0.056(2) Uani 1 1 d . . .
H25A H -0.0628 0.1369 0.5224 0.085 Uiso 1 1 calc R . .
H25B H -0.0343 0.1745 0.5963 0.085 Uiso 1 1 calc R . .
H25C H 0.0750 0.1581 0.5485 0.085 Uiso 1 1 calc R . .
C26 C 0.0070(8) 0.2389(5) 0.4362(4) 0.060(2) Uani 1 1 d . . .
H26A H -0.0066 0.2835 0.4130 0.090 Uiso 1 1 calc R . .
H26B H -0.0423 0.2036 0.4103 0.090 Uiso 1 1 calc R . .
H26C H 0.0941 0.2267 0.4374 0.090 Uiso 1 1 calc R . .
C27 C -0.1669(8) 0.2593(5) 0.5078(5) 0.061(2) Uani 1 1 d . . .
H27A H -0.1824 0.3040 0.4850 0.091 Uiso 1 1 calc R . .
H27B H -0.1935 0.2608 0.5552 0.091 Uiso 1 1 calc R . .
H27C H -0.2126 0.2234 0.4808 0.091 Uiso 1 1 calc R . .
C28 C -0.0020(7) 0.3558(4) 0.5804(4) 0.0480(19) Uani 1 1 d . . .
H28A H -0.0890 0.3589 0.5758 0.058 Uiso 1 1 calc R . .
C29 C 0.0631(7) 0.4095(4) 0.6155(4) 0.052(2) Uani 1 1 d . A .
C30 C -0.0002(8) 0.4701(4) 0.6487(5) 0.068(3) Uani 1 1 d . . .
C31 C 0.0323(19) 0.4625(10) 0.7321(9) 0.079(7) Uani 0.555(19) 1 d PU A 1
H31A H 0.0704 0.4176 0.7423 0.119 Uiso 0.555(19) 1 calc PR A 1
H31B H -0.0432 0.4663 0.7560 0.119 Uiso 0.555(19) 1 calc PR A 1
H31C H 0.0893 0.4991 0.7486 0.119 Uiso 0.555(19) 1 calc PR A 1
C32 C 0.046(3) 0.5355(12) 0.6251(18) 0.105(11) Uani 0.555(19) 1 d PU A 1
H32A H 0.1175 0.5494 0.6559 0.158 Uiso 0.555(19) 1 calc PR A 1
H32B H -0.0187 0.5706 0.6264 0.158 Uiso 0.555(19) 1 calc PR A 1
H32C H 0.0686 0.5307 0.5771 0.158 Uiso 0.555(19) 1 calc PR A 1
C33 C -0.139(2) 0.4670(13) 0.6361(14) 0.087(8) Uani 0.555(19) 1 d PU A 1
H33A H -0.1718 0.4375 0.6715 0.130 Uiso 0.555(19) 1 calc PR A 1
H33B H -0.1620 0.4480 0.5894 0.130 Uiso 0.555(19) 1 calc PR A 1
H33C H -0.1731 0.5135 0.6391 0.130 Uiso 0.555(19) 1 calc PR A 1
C31A C -0.099(4) 0.448(2) 0.685(2) 0.135(14) Uani 0.445(19) 1 d PU A 2
H31D H -0.0690 0.4208 0.7253 0.203 Uiso 0.445(19) 1 calc PR A 2
H31E H -0.1553 0.4206 0.6535 0.203 Uiso 0.445(19) 1 calc PR A 2
H31F H -0.1433 0.4887 0.7006 0.203 Uiso 0.445(19) 1 calc PR A 2
C32A C 0.083(3) 0.5235(19) 0.676(2) 0.127(18) Uani 0.445(19) 1 d PU A 2
H32D H 0.1311 0.5065 0.7182 0.190 Uiso 0.445(19) 1 calc PR A 2
H32E H 0.0361 0.5641 0.6881 0.190 Uiso 0.445(19) 1 calc PR A 2
H32F H 0.1388 0.5359 0.6407 0.190 Uiso 0.445(19) 1 calc PR A 2
C33A C -0.072(4) 0.5138(15) 0.5794(15) 0.116(12) Uani 0.445(19) 1 d PU A 2
H33D H -0.0670 0.4871 0.5365 0.175 Uiso 0.445(19) 1 calc PR A 2
H33E H -0.0326 0.5586 0.5747 0.175 Uiso 0.445(19) 1 calc PR A 2
H33F H -0.1588 0.5208 0.5875 0.175 Uiso 0.445(19) 1 calc PR A 2
C34 C 0.1898(8) 0.4049(4) 0.6195(4) 0.051(2) Uani 1 1 d . . .
H34A H 0.2382 0.4411 0.6409 0.061 Uiso 1 1 calc R A .
C35 C 0.4916(9) 0.1647(4) 0.4993(4) 0.059(2) Uani 1 1 d . . .
H35A H 0.4237 0.1479 0.4662 0.071 Uiso 1 1 calc R . .
H35B H 0.5335 0.2020 0.4755 0.071 Uiso 1 1 calc R . .
C36 C 0.5791(10) 0.1082(5) 0.5131(5) 0.083(3) Uani 1 1 d . . .
H36A H 0.5424 0.0721 0.5411 0.099 Uiso 1 1 calc R . .
H36B H 0.6542 0.1255 0.5399 0.099 Uiso 1 1 calc R . .
C37 C 0.6124(17) 0.0772(7) 0.4411(9) 0.141(7) Uani 1 1 d . . .
H37A H 0.5725 0.0891 0.3968 0.169 Uiso 1 1 calc R . .
C38 C 0.7014(17) 0.0334(13) 0.4506(11) 0.214(12) Uani 1 1 d . . .
H38A H 0.7192 0.0140 0.4054 0.321 Uiso 1 1 calc R . .
H38B H 0.6778 -0.0037 0.4814 0.321 Uiso 1 1 calc R . .
H38C H 0.7747 0.0567 0.4722 0.321 Uiso 1 1 calc R . .
C39 C 0.3426(9) 0.1414(5) 0.6635(4) 0.070(3) Uani 1 1 d . . .
H39A H 0.2626 0.1232 0.6435 0.084 Uiso 1 1 calc R B 1
H39B H 0.3990 0.1016 0.6710 0.084 Uiso 1 1 calc R B 1
C40 C 0.324(3) 0.1723(17) 0.7340(16) 0.079(4) Uani 0.371(14) 1 d PU C 1
H40A H 0.4009 0.1956 0.7528 0.095 Uiso 0.371(14) 1 calc PR C 1
H40B H 0.3060 0.1354 0.7671 0.095 Uiso 0.371(14) 1 calc PR C 1
C41 C 0.213(3) 0.2271(16) 0.7272(16) 0.081(4) Uani 0.371(14) 1 d PU C 1
H41A H 0.2246 0.2580 0.6872 0.097 Uiso 0.371(14) 1 calc PR C 1
H41B H 0.1353 0.2018 0.7163 0.097 Uiso 0.371(14) 1 calc PR C 1
C42 C 0.201(5) 0.2728(19) 0.795(2) 0.074(6) Uani 0.371(14) 1 d PU C 1
H42A H 0.1322 0.3049 0.7863 0.112 Uiso 0.371(14) 1 calc PR C 1
H42B H 0.2771 0.2988 0.8060 0.112 Uiso 0.371(14) 1 calc PR C 1
H42C H 0.1862 0.2429 0.8346 0.112 Uiso 0.371(14) 1 calc PR C 1
C40A C 0.2497(18) 0.1742(10) 0.7084(9) 0.079(4) Uani 0.629(14) 1 d PU C 2
H40C H 0.1827 0.1947 0.6771 0.095 Uiso 0.629(14) 1 calc PR C 2
H40D H 0.2134 0.1376 0.7361 0.095 Uiso 0.629(14) 1 calc PR C 2
C41A C 0.3015(17) 0.2279(9) 0.7567(9) 0.080(3) Uani 0.629(14) 1 d PU C 2
H41C H 0.3253 0.2689 0.7304 0.096 Uiso 0.629(14) 1 calc PR C 2
H41D H 0.3747 0.2104 0.7853 0.096 Uiso 0.629(14) 1 calc PR C 2
C42A C 0.194(3) 0.2463(13) 0.8050(15) 0.087(5) Uani 0.629(14) 1 d PU C 2
H42D H 0.2220 0.2828 0.8379 0.130 Uiso 0.629(14) 1 calc PR C 2
H42E H 0.1730 0.2053 0.8311 0.130 Uiso 0.629(14) 1 calc PR C 2
H42F H 0.1219 0.2621 0.7756 0.130 Uiso 0.629(14) 1 calc PR C 2

loop_
_atom_site_aniso_label
_atom_site_aniso_U_11
_atom_site_aniso_U_22
_atom_site_aniso_U_33
_atom_site_aniso_U_23
_atom_site_aniso_U_13
_atom_site_aniso_U_12
Sn1 0.0494(3) 0.0401(3) 0.0474(3) -0.0054(2) 0.0025(2) 0.0022(3)
P1 0.0367(11) 0.0446(11) 0.0482(11) -0.0042(9) 0.0019(9) -0.0001(9)
O1 0.047(3) 0.045(3) 0.057(3) -0.014(2) -0.005(3) 0.007(2)
O2 0.045(3) 0.047(3) 0.062(3) -0.012(3) 0.002(3) -0.001(2)
C1 0.037(4) 0.048(4) 0.047(4) -0.006(4) 0.001(3) 0.001(4)
C2 0.047(5) 0.041(4) 0.050(4) 0.000(4) 0.011(4) -0.002(4)
C3 0.040(5) 0.052(4) 0.050(5) -0.003(4) 0.007(4) 0.000(4)
C4 0.061(6) 0.050(5) 0.060(5) -0.001(4) 0.002(4) 0.006(4)
C5 0.043(5) 0.078(6) 0.055(5) -0.001(4) 0.013(4) 0.011(4)
C6 0.049(5) 0.066(5) 0.053(5) -0.001(4) 0.002(4) 0.013(4)
C7 0.042(5) 0.057(5) 0.039(4) 0.000(4) 0.002(4) -0.005(4)
C8 0.049(5) 0.051(5) 0.044(4) 0.002(4) 0.003(4) -0.005(4)
C9 0.076(7) 0.044(4) 0.044(4) -0.010(4) 0.008(4) -0.005(4)
C10 0.117(10) 0.078(7) 0.084(7) -0.028(6) 0.030(7) -0.025(6)
C11 0.140(11) 0.061(6) 0.072(6) -0.009(5) 0.039(7) 0.009(6)
C12 0.127(10) 0.058(6) 0.073(6) -0.027(5) -0.004(6) 0.028(6)
C13 0.053(5) 0.031(4) 0.057(5) 0.001(3) 0.015(4) 0.001(3)
C14 0.038(5) 0.041(4) 0.049(4) -0.010(3) -0.003(3) 0.000(3)
C15 0.031(4) 0.041(4) 0.053(4) -0.010(3) -0.005(3) 0.004(3)
C16 0.038(6) 0.108(8) 0.071(6) 0.026(5) -0.001(4) 0.002(5)
C17 0.053(6) 0.106(8) 0.080(7) 0.037(6) 0.002(5) -0.003(5)
C18 0.070(7) 0.056(5) 0.058(5) 0.005(4) 0.006(5) -0.007(5)
C19 0.074(8) 0.105(8) 0.052(5) 0.021(5) -0.012(5) -0.013(6)
C20 0.041(5) 0.090(7) 0.072(6) 0.005(5) -0.007(5) -0.006(5)
C21 0.045(5) 0.036(4) 0.046(4) -0.007(3) 0.004(4) -0.005(3)
C22 0.048(5) 0.046(4) 0.042(4) -0.001(4) -0.001(3) 0.002(4)
C23 0.039(4) 0.048(4) 0.042(4) 0.000(3) 0.005(3) -0.005(4)
C24 0.037(5) 0.057(5) 0.044(4) 0.000(4) -0.003(3) -0.008(4)
C25 0.060(6) 0.055(5) 0.054(5) -0.001(4) 0.004(4) -0.012(4)
C26 0.049(5) 0.078(6) 0.052(5) -0.005(4) 0.005(4) -0.005(4)
C27 0.050(6) 0.069(5) 0.063(5) -0.007(4) 0.003(4) -0.011(4)
C28 0.033(4) 0.057(5) 0.054(5) 0.001(4) 0.006(4) -0.002(4)
C29 0.034(5) 0.061(5) 0.061(5) -0.001(4) 0.006(4) 0.001(4)
C30 0.047(6) 0.049(5) 0.110(8) -0.021(5) 0.026(5) -0.003(4)
C31 0.079(14) 0.077(13) 0.082(13) -0.036(10) 0.015(10) 0.020(10)
C32 0.09(2) 0.066(13) 0.17(3) -0.014(18) 0.07(2) 0.022(14)
C33 0.075(15) 0.079(14) 0.102(18) -0.034(14) -0.013(14) 0.022(11)
C31A 0.11(3) 0.12(3) 0.18(3) -0.06(3) 0.08(3) -0.01(2)
C32A 0.09(2) 0.09(3) 0.19(4) -0.09(3) -0.03(3) 0.018(19)
C33A 0.15(3) 0.087(18) 0.11(2) -0.012(16) -0.02(2) 0.056(19)
C34 0.056(6) 0.040(4) 0.057(5) -0.004(4) 0.006(4) -0.004(4)
C35 0.089(7) 0.051(5) 0.039(4) -0.014(4) 0.008(4) 0.008(5)
C36 0.092(8) 0.074(6) 0.085(7) -0.006(5) 0.028(6) 0.017(6)
C37 0.183(17) 0.094(9) 0.162(13) 0.019(9) 0.105(13) 0.068(10)
C38 0.118(16) 0.32(3) 0.22(2) -0.12(2) 0.067(15) -0.106(18)
C39 0.077(7) 0.065(6) 0.066(6) 0.016(5) -0.003(5) -0.009(5)
C40 0.059(9) 0.096(9) 0.080(9) 0.004(8) -0.006(7) -0.008(9)
C41 0.061(8) 0.096(9) 0.083(8) 0.000(8) -0.007(7) -0.007(9)
C42 0.058(10) 0.089(14) 0.076(11) -0.005(12) 0.005(10) -0.014(12)
C40A 0.063(8) 0.095(8) 0.077(8) 0.005(7) -0.005(6) -0.010(8)
C41A 0.063(7) 0.094(8) 0.081(7) 0.002(7) -0.014(6) -0.004(7)
C42A 0.069(9) 0.105(13) 0.085(10) -0.004(11) -0.001(8) -0.001(11)

loop_
_atom_type_symbol
_atom_type_description
_atom_type_scat_dispersion_real
_atom_type_scat_dispersion_imag
_atom_type_scat_source
C C 0.0033 0.0016 'International Tables Vol C Tables 4.2.6.8 and 6.1.1.4'
H H 0.0000 0.0000 'International Tables Vol C Tables 4.2.6.8 and 6.1.1.4'
O O 0.0106 0.0060 'International Tables Vol C Tables 4.2.6.8 and 6.1.1.4'
P P 0.1023 0.0942 'International Tables Vol C Tables 4.2.6.8 and 6.1.1.4'
Sn Sn -0.6537 1.4246 'International Tables Vol C Tables 4.2.6.8 and 6.1.1.4'

loop_
_geom_angle_atom_site_label_1
_geom_angle_atom_site_label_2
_geom_angle_atom_site_label_3
_geom_angle
C35 Sn1 C39 119.7(3)
C35 Sn1 O1 100.3(3)
C39 Sn1 O1 94.5(3)
C35 Sn1 O2 98.5(3)
C39 Sn1 O2 95.6(3)
O1 Sn1 O2 150.54(18)
C35 Sn1 P1 116.7(2)
C39 Sn1 P1 123.6(3)
O1 Sn1 P1 75.97(14)
O2 Sn1 P1 75.39(14)
C21 P1 C14 120.4(3)
C21 P1 C15 110.9(3)
C14 P1 C15 110.6(3)
C21 P1 Sn1 98.9(2)
C14 P1 Sn1 99.6(2)
C15 P1 Sn1 115.7(2)
C1 O1 Sn1 119.7(4)
C22 O2 Sn1 118.3(5)
O1 C1 C2 121.4(7)
O1 C1 C14 121.4(7)
C2 C1 C14 117.3(6)
C7 C2 C1 118.4(7)
C7 C2 C3 121.0(7)
C1 C2 C3 120.6(7)
C6 C3 C5 108.7(7)
C6 C3 C4 107.2(6)
C5 C3 C4 109.1(6)
C6 C3 C2 112.5(6)
C5 C3 C2 110.1(6)
C4 C3 C2 109.3(6)
C3 C4 H4A 109.5
C3 C4 H4B 109.5
H4A C4 H4B 109.5
C3 C4 H4C 109.5
H4A C4 H4C 109.5
H4B C4 H4C 109.5
C3 C5 H5A 109.5
C3 C5 H5B 109.5
H5A C5 H5B 109.5
C3 C5 H5C 109.5
H5A C5 H5C 109.5
H5B C5 H5C 109.5
C3 C6 H6A 109.5
C3 C6 H6B 109.5
H6A C6 H6B 109.5
C3 C6 H6C 109.5
H6A C6 H6C 109.5
H6B C6 H6C 109.5
C2 C7 C8 124.4(7)
C2 C7 H7A 117.8
C8 C7 H7A 117.8
C13 C8 C7 116.7(7)
C13 C8 C9 123.5(7)
C7 C8 C9 119.8(7)
C11 C9 C12 109.9(8)
C11 C9 C8 110.9(7)
C12 C9 C8 111.8(7)
C11 C9 C10 109.2(8)
C12 C9 C10 105.7(8)
C8 C9 C10 109.2(7)
C9 C10 H10A 109.5
C9 C10 H10B 109.5
H10A C10 H10B 109.5
C9 C10 H10C 109.5
H10A C10 H10C 109.5
H10B C10 H10C 109.5
C9 C11 H11A 109.5
C9 C11 H11B 109.5
H11A C11 H11B 109.5
C9 C11 H11C 109.5
H11A C11 H11C 109.5
H11B C11 H11C 109.5
C9 C12 H12A 109.5
C9 C12 H12B 109.5
H12A C12 H12B 109.5
C9 C12 H12C 109.5
H12A C12 H12C 109.5
H12B C12 H12C 109.5
C8 C13 C14 121.6(7)
C8 C13 H13A 119.2
C14 C13 H13A 119.2
C13 C14 C1 121.5(7)
C13 C14 P1 125.2(6)
C1 C14 P1 113.3(5)
C16 C15 C20 120.4(8)
C16 C15 P1 119.2(6)
C20 C15 P1 120.2(6)
C15 C16 C17 120.2(9)
C15 C16 H16A 119.9
C17 C16 H16A 119.9
C18 C17 C16 120.4(9)
C18 C17 H17A 119.8
C16 C17 H17A 119.8
C17 C18 C19 119.8(8)
C17 C18 H18A 120.1
C19 C18 H18A 120.1
C18 C19 C20 119.3(9)
C18 C19 H19A 120.3
C20 C19 H19A 120.3
C15 C20 C19 119.8(9)
C15 C20 H20A 120.1
C19 C20 H20A 120.1
C34 C21 C22 121.6(7)
C34 C21 P1 125.0(6)
C22 C21 P1 113.4(5)
O2 C22 C23 121.7(7)
O2 C22 C21 121.1(7)
C23 C22 C21 117.2(7)
C28 C23 C22 118.6(7)
C28 C23 C24 120.8(7)
C22 C23 C24 120.6(6)
C27 C24 C26 108.3(7)
C27 C24 C23 113.5(6)
C26 C24 C23 108.5(6)
C27 C24 C25 107.4(6)
C26 C24 C25 109.4(6)
C23 C24 C25 109.7(6)
C24 C25 H25A 109.5
C24 C25 H25B 109.5
H25A C25 H25B 109.5
C24 C25 H25C 109.5
H25A C25 H25C 109.5
H25B C25 H25C 109.5
C24 C26 H26A 109.5
C24 C26 H26B 109.5
H26A C26 H26B 109.5
C24 C26 H26C 109.5
H26A C26 H26C 109.5
H26B C26 H26C 109.5
C24 C27 H27A 109.5
C24 C27 H27B 109.5
H27A C27 H27B 109.5
C24 C27 H27C 109.5
H27A C27 H27C 109.5
H27B C27 H27C 109.5
C23 C28 C29 125.3(7)
C23 C28 H28A 117.4
C29 C28 H28A 117.4
C34 C29 C28 116.3(7)
C34 C29 C30 120.8(7)
C28 C29 C30 122.9(7)
C31A C30 C32A 122(3)
C31A C30 C32 136.0(19)
C32A C30 C33 132.5(17)
C32 C30 C33 110.6(18)
C31A C30 C29 111.7(16)
C32A C30 C29 114.1(16)
C32 C30 C29 111.3(11)
C33 C30 C29 112.7(11)
C31A C30 C31 66(2)
C32A C30 C31 68(2)
C32 C30 C31 109.6(17)
C33 C30 C31 106.6(13)
C29 C30 C31 105.8(9)
C31A C30 C33A 102(3)
C32A C30 C33A 99(2)
C32 C30 C33A 58.2(17)
C33 C30 C33A 60.5(17)
C29 C30 C33A 104.7(11)
C31 C30 C33A 149.5(12)
C30 C31 H31A 109.5
C30 C31 H31B 109.5
H31A C31 H31B 109.5
C30 C31 H31C 109.5
H31A C31 H31C 109.5
H31B C31 H31C 109.5
C30 C32 H32A 109.5
C30 C32 H32B 109.5
H32A C32 H32B 109.5
C30 C32 H32C 109.5
H32A C32 H32C 109.5
H32B C32 H32C 109.5
C30 C33 H33A 109.5
C30 C33 H33B 109.5
H33A C33 H33B 109.5
C30 C33 H33C 109.5
H33A C33 H33C 109.5
H33B C33 H33C 109.5
C30 C31A H31D 109.5
C30 C31A H31E 109.5
H31D C31A H31E 109.5
C30 C31A H31F 109.5
H31D C31A H31F 109.5
H31E C31A H31F 109.5
C30 C32A H32D 109.5
C30 C32A H32E 109.5
H32D C32A H32E 109.5
C30 C32A H32F 109.5
H32D C32A H32F 109.5
H32E C32A H32F 109.5
C30 C33A H33D 109.5
C30 C33A H33E 109.5
H33D C33A H33E 109.5
C30 C33A H33F 109.5
H33D C33A H33F 109.5
H33E C33A H33F 109.5
C29 C34 C21 120.9(7)
C29 C34 H34A 119.6
C21 C34 H34A 119.6
C36 C35 Sn1 116.9(6)
C36 C35 H35A 108.1
Sn1 C35 H35A 108.1
C36 C35 H35B 108.1
Sn1 C35 H35B 108.1
H35A C35 H35B 107.3
C35 C36 C37 109.0(9)
C35 C36 H36A 109.9
C37 C36 H36A 109.9
C35 C36 H36B 109.9
C37 C36 H36B 109.9
H36A C36 H36B 108.3
C38 C37 C36 110.9(17)
C38 C37 H37A 124.6
C36 C37 H37A 124.6
C37 C38 H38A 109.5
C37 C38 H38B 109.5
H38A C38 H38B 109.5
C37 C38 H38C 109.5
H38A C38 H38C 109.5
H38B C38 H38C 109.5
C40 C39 Sn1 117.0(13)
C40A C39 Sn1 115.5(9)
C40 C39 H39A 108.1
C40A C39 H39A 76.0
Sn1 C39 H39A 108.1
C40 C39 H39B 108.1
C40A C39 H39B 132.9
Sn1 C39 H39B 108.1
H39A C39 H39B 107.3
C39 C40 C41 110(2)
C39 C40 H40A 109.6
C41 C40 H40A 109.6
C39 C40 H40B 109.6
C41 C40 H40B 109.6
H40A C40 H40B 108.1
C42 C41 C40 115(3)
C42 C41 H41A 108.6
C40 C41 H41A 108.6
C42 C41 H41B 108.6
C40 C41 H41B 108.6
H41A C41 H41B 107.6
C41 C42 H42A 109.5
C41 C42 H42B 109.5
H42A C42 H42B 109.5
C41 C42 H42C 109.5
H42A C42 H42C 109.5
H42B C42 H42C 109.5
C41A C40A C39 114.3(15)
C41A C40A H40C 108.7
C39 C40A H40C 108.7
C41A C40A H40D 108.7
C39 C40A H40D 108.7
H40C C40A H40D 107.6
C40A C41A C42A 105.1(18)
C40A C41A H41C 110.7
C42A C41A H41C 110.7
C40A C41A H41D 110.7
C42A C41A H41D 110.7
H41C C41A H41D 108.8
C41A C42A H42D 109.5
C41A C42A H42E 109.5
H42D C42A H42E 109.5
C41A C42A H42F 109.5
H42D C42A H42F 109.5
H42E C42A H42F 109.5

loop_
_geom_bond_atom_site_label_1
_geom_bond_atom_site_label_2
_geom_bond_distance
Sn1 C35 2.128(7)
Sn1 C39 2.146(8)
Sn1 O1 2.178(5)
Sn1 O2 2.183(6)
Sn1 P1 2.480(2)
P1 C21 1.771(8)
P1 C14 1.786(8)
P1 C15 1.824(8)
O1 C1 1.328(8)
O2 C22 1.325(8)
C1 C2 1.418(11)
C1 C14 1.433(10)
C2 C7 1.388(10)
C2 C3 1.545(11)
C3 C6 1.520(11)
C3 C5 1.521(10)
C3 C4 1.540(11)
C4 H4A 0.9800
C4 H4B 0.9800
C4 H4C 0.9800
C5 H5A 0.9800
C5 H5B 0.9800
C5 H5C 0.9800
C6 H6A 0.9800
C6 H6B 0.9800
C6 H6C 0.9800
C7 C8 1.417(11)
C7 H7A 0.9500
C8 C13 1.366(10)
C8 C9 1.534(10)
C9 C11 1.511(11)
C9 C12 1.533(13)
C9 C10 1.538(13)
C10 H10A 0.9800
C10 H10B 0.9800
C10 H10C 0.9800
C11 H11A 0.9800
C11 H11B 0.9800
C11 H11C 0.9800
C12 H12A 0.9800
C12 H12B 0.9800
C12 H12C 0.9800
C13 C14 1.399(10)
C13 H13A 0.9500
C15 C16 1.348(11)
C15 C20 1.354(11)
C16 C17 1.376(12)
C16 H16A 0.9500
C17 C18 1.347(12)
C17 H17A 0.9500
C18 C19 1.374(13)
C18 H18A 0.9500
C19 C20 1.389(12)
C19 H19A 0.9500
C20 H20A 0.9500
C21 C34 1.412(10)
C21 C22 1.430(10)
C22 C23 1.414(10)
C23 C28 1.383(10)
C23 C24 1.558(10)
C24 C27 1.512(11)
C24 C26 1.536(10)
C24 C25 1.571(11)
C25 H25A 0.9800
C25 H25B 0.9800
C25 H25C 0.9800
C26 H26A 0.9800
C26 H26B 0.9800
C26 H26C 0.9800
C27 H27A 0.9800
C27 H27B 0.9800
C27 H27C 0.9800
C28 C29 1.402(11)
C28 H28A 0.9500
C29 C34 1.385(11)
C29 C30 1.532(11)
C30 C31A 1.40(3)
C30 C32A 1.45(3)
C30 C32 1.45(3)
C30 C33 1.52(3)
C30 C31 1.62(2)
C30 C33A 1.71(3)
C31 H31A 0.9800
C31 H31B 0.9800
C31 H31C 0.9800
C32 H32A 0.9800
C32 H32B 0.9800
C32 H32C 0.9800
C33 H33A 0.9800
C33 H33B 0.9800
C33 H33C 0.9800
C31A H31D 0.9800
C31A H31E 0.9800
C31A H31F 0.9800
C32A H32D 0.9800
C32A H32E 0.9800
C32A H32F 0.9800
C33A H33D 0.9800
C33A H33E 0.9800
C33A H33F 0.9800
C34 H34A 0.9500
C35 C36 1.465(12)
C35 H35A 0.9900
C35 H35B 0.9900
C36 C37 1.576(16)
C36 H36A 0.9900
C36 H36B 0.9900
C37 C38 1.29(3)
C37 H37A 0.9500
C38 H38A 0.9800
C38 H38B 0.9800
C38 H38C 0.9800
C39 C40 1.51(3)
C39 C40A 1.53(2)
C39 H39A 0.9900
C39 H39B 0.9900
C40 C41 1.61(5)
C40 H40A 0.9900
C40 H40B 0.9900
C41 C42 1.59(5)
C41 H41A 0.9900
C41 H41B 0.9900
C42 H42A 0.9800
C42 H42B 0.9800
C42 H42C 0.9800
C40A C41A 1.48(3)
C40A H40C 0.9900
C40A H40D 0.9900
C41A C42A 1.60(3)
C41A H41C 0.9900
C41A H41D 0.9900
C42A H42D 0.9800
C42A H42E 0.9800
C42A H42F 0.9800
